data_7205381
loop_
_publ_author_name
'Karmakar, Anirban'
'Goldberg, Israel'

_publ_section_title
;
 Coordination polymers of flexible tetracarboxylic acids with metal
 ions. I. Synthesis of CH2- and (CH2)2-spaced bis(oxy)isophthalic acid
 ligands, and structural characterization of their polymeric adducts
 with lanthanoid ions
;
_journal_issue 1
_journal_name_full CrystEngComm
_journal_page_first 339
_journal_paper_doi 10.1039/c0ce00474j
_journal_volume 13
_journal_year 2011
_chemical_formula_moiety 'C17 H13 Eu O12, 3(H2 O)'
_chemical_formula_sum 'C17 H19 Eu O15'
_chemical_formula_weight 615.28
_chemical_name_systematic
;
?
;
_space_group_IT_number 14
_symmetry_cell_setting monoclinic
_symmetry_space_group_name_Hall '-P 2ybc'
_symmetry_space_group_name_H-M 'P 1 21/c 1'
_atom_sites_solution_hydrogens geom
_atom_sites_solution_primary direct
_atom_sites_solution_secondary difmap
_audit_creation_method SHELXL-97
_cell_angle_alpha 90.00
_cell_angle_beta 103.6300(5)
_cell_angle_gamma 90.00
_cell_formula_units_Z 4
_cell_length_a 14.8422(3)
_cell_length_b 20.2605(3)
_cell_length_c 7.22730(10)
_cell_measurement_reflns_used 4826
_cell_measurement_temperature 110(2)
_cell_measurement_theta_max 27.87
_cell_measurement_theta_min 2.01
_cell_volume 2112.12(6)
_computing_cell_refinement Denzo
_computing_data_collection 'Collect, Nonius B.V.'
_computing_data_reduction 'Denzo & Scalepack'
_computing_structure_refinement 'SHELXL-97 (Sheldrick, 1997)'
_computing_structure_solution SIR-97
_diffrn_ambient_temperature 110(2)
_diffrn_detector_area_resol_mean 12.8
_diffrn_measured_fraction_theta_full 0.989
_diffrn_measured_fraction_theta_max 0.989
_diffrn_measurement_device_type 'Nonius KappaCCD'
_diffrn_measurement_method '1 deg. \f and \w scans'
_diffrn_radiation_monochromator graphite
_diffrn_radiation_source 'fine-focus sealed tube'
_diffrn_radiation_type MoK\a
_diffrn_radiation_wavelength 0.71073
_diffrn_reflns_av_R_equivalents 0.0410
_diffrn_reflns_av_sigmaI/netI 0.0406
_diffrn_reflns_limit_h_max 18
_diffrn_reflns_limit_h_min -19
_diffrn_reflns_limit_k_max 0
_diffrn_reflns_limit_k_min -26
_diffrn_reflns_limit_l_max 9
_diffrn_reflns_limit_l_min 0
_diffrn_reflns_number 18767
_diffrn_reflns_theta_full 27.87
_diffrn_reflns_theta_max 27.87
_diffrn_reflns_theta_min 2.01
_diffrn_standards_number 0
_exptl_absorpt_coefficient_mu 3.048
_exptl_absorpt_correction_T_max 0.8625
_exptl_absorpt_correction_T_min 0.5808
_exptl_absorpt_correction_type multi-scan
_exptl_absorpt_process_details 'Blessing, 1995'
_exptl_crystal_colour colorless
_exptl_crystal_density_diffrn 1.935
_exptl_crystal_density_method 'not measured'
_exptl_crystal_description plate
_exptl_crystal_F_000 1216
_exptl_crystal_size_max 0.20
_exptl_crystal_size_mid 0.20
_exptl_crystal_size_min 0.05
_refine_diff_density_max 1.448
_refine_diff_density_min -1.449
_refine_diff_density_rms 0.150
_refine_ls_extinction_method none
_refine_ls_goodness_of_fit_ref 0.913
_refine_ls_hydrogen_treatment constr
_refine_ls_matrix_type full
_refine_ls_number_parameters 309
_refine_ls_number_reflns 4992
_refine_ls_number_restraints 0
_refine_ls_restrained_S_all 0.913
_refine_ls_R_factor_all 0.0458
_refine_ls_R_factor_gt 0.0329
_refine_ls_shift/su_max 0.005
_refine_ls_shift/su_mean 0.000
_refine_ls_structure_factor_coef Fsqd
_refine_ls_weighting_details 'calc w=1/[\s^2^(Fo^2^)+(0.0831P)^2^+2.4905P] where P=(Fo^2^+2Fc^2^)/3'
_refine_ls_weighting_scheme calc
_refine_ls_wR_factor_gt 0.0858
_refine_ls_wR_factor_ref 0.0953
_reflns_number_gt 4076
_reflns_number_total 4992
_reflns_threshold_expression >2sigma(I)
_cod_data_source_file C0CE00474J.TXT
_cod_data_source_block 7
_cod_original_sg_symbol_H-M 'P 21/c'
_cod_database_code 7205381

loop_
_symmetry_equiv_pos_as_xyz
'x, y, z'
'-x, y+1/2, -z+1/2'
'-x, -y, -z'
'x, -y-1/2, z-1/2'

loop_
_atom_site_label
_atom_site_type_symbol
_atom_site_fract_x
_atom_site_fract_y
_atom_site_fract_z
_atom_site_U_iso_or_equiv
_atom_site_adp_type
_atom_site_occupancy
_atom_site_symmetry_multiplicity
_atom_site_calc_flag
_atom_site_refinement_flags
_atom_site_disorder_assembly
_atom_site_disorder_group
Eu Eu 0.864849(12) 0.141278(8) 0.19196(2) 0.01043(8) Uani 1 1 d . . .
O1 O 0.70856(19) 0.12725(13) 0.2539(4) 0.0159(5) Uani 1 1 d . . .
O2 O 0.74590(18) 0.22706(12) 0.1787(3) 0.0143(5) Uani 1 1 d . . .
C3 C 0.6879(2) 0.18816(17) 0.2233(5) 0.0123(7) Uani 1 1 d . . .
C4 C 0.5958(3) 0.21324(18) 0.2400(5) 0.0142(7) Uani 1 1 d . . .
C5 C 0.5803(3) 0.28117(18) 0.2359(5) 0.0142(7) Uani 1 1 d . . .
H5 H 0.6271 0.3109 0.2181 0.017 Uiso 1 1 calc R . .
C6 C 0.4948(3) 0.30501(19) 0.2584(5) 0.0155(7) Uani 1 1 d . . .
C7 C 0.4819(3) 0.3776(2) 0.2651(5) 0.0181(8) Uani 1 1 d . . .
O8 O 0.4016(2) 0.39465(15) 0.2972(5) 0.0272(7) Uani 1 1 d . . .
H8 H 0.4007 0.4356 0.3143 0.041 Uiso 1 1 calc R . .
O9 O 0.5414(2) 0.41759(14) 0.2479(4) 0.0245(6) Uani 1 1 d . . .
C10 C 0.4251(3) 0.26199(19) 0.2775(5) 0.0154(7) Uani 1 1 d . . .
H10 H 0.3673 0.2786 0.2916 0.018 Uiso 1 1 calc R . .
C11 C 0.4404(3) 0.19408(19) 0.2760(5) 0.0158(7) Uani 1 1 d . . .
C12 C 0.5257(3) 0.16962(19) 0.2601(5) 0.0161(7) Uani 1 1 d . . .
H12 H 0.5364 0.1234 0.2629 0.019 Uiso 1 1 calc R . .
O13 O 0.37549(19) 0.14758(12) 0.2940(4) 0.0174(6) Uani 1 1 d . . .
C14 C 0.2886(3) 0.1711(2) 0.3195(5) 0.0191(8) Uani 1 1 d . . .
H14A H 0.2996 0.2005 0.4320 0.023 Uiso 1 1 calc R . .
H14B H 0.2513 0.1331 0.3449 0.023 Uiso 1 1 calc R . .
O15 O 0.23791(18) 0.20595(13) 0.1586(4) 0.0174(6) Uani 1 1 d . . .
C16 C 0.1853(3) 0.16997(19) 0.0092(5) 0.0152(7) Uani 1 1 d . . .
C17 C 0.2006(3) 0.10375(18) -0.0211(5) 0.0136(7) Uani 1 1 d . . .
H17 H 0.2507 0.0809 0.0596 0.016 Uiso 1 1 calc R . .
C18 C 0.1410(2) 0.07112(19) -0.1726(5) 0.0131(7) Uani 1 1 d . . .
C19 C 0.1506(3) -0.00243(18) -0.1907(5) 0.0129(7) Uani 1 1 d . . .
O20 O 0.11676(19) -0.03153(13) -0.3471(4) 0.0165(6) Uani 1 1 d . . .
O21 O 0.1905(2) -0.03476(13) -0.0445(4) 0.0203(6) Uani 1 1 d . . .
C22 C 0.0678(3) 0.10404(18) -0.2916(5) 0.0143(7) Uani 1 1 d . . .
H22 H 0.0287 0.0816 -0.3956 0.017 Uiso 1 1 calc R . .
C23 C 0.0521(2) 0.17055(18) -0.2571(5) 0.0123(7) Uani 1 1 d . . .
C24 C -0.0324(3) 0.20547(17) -0.3709(5) 0.0128(7) Uani 1 1 d . . .
O25 O -0.04515(19) 0.26470(13) -0.3320(4) 0.0178(6) Uani 1 1 d . . .
O26 O -0.08694(19) 0.17245(13) -0.4968(4) 0.0165(5) Uani 1 1 d . . .
C27 C 0.1113(3) 0.20345(19) -0.1072(5) 0.0156(7) Uani 1 1 d . . .
H27 H 0.1013 0.2487 -0.0845 0.019 Uiso 1 1 calc R . .
O28 O 0.8151(2) 0.15779(14) -0.1403(4) 0.0191(6) Uani 1 1 d . . .
H28A H 0.7898 0.1314 -0.2334 0.029 Uiso 1 1 d R . .
H28B H 0.8025 0.2059 -0.1984 0.029 Uiso 1 1 d R . .
O29 O 1.0046(3) 0.0984(2) 0.1348(7) 0.0421(15) Uani 1 1 d . . .
H29A H 1.0452 0.0699 0.1874 0.050 Uiso 1 1 d R . .
H29B H 0.9518 0.0794 0.1050 0.050 Uiso 1 1 d R . .
O30 O 0.3985(2) -0.01551(15) 0.9009(4) 0.0275(7) Uani 1 1 d . . .
H30A H 0.3642 -0.0512 0.8501 0.041 Uiso 1 1 d R . .
H30B H 0.4184 -0.0374 1.0106 0.041 Uiso 1 1 d R . .
O31 O 0.29002(19) -0.07023(14) 1.3827(4) 0.0227(6) Uani 1 1 d . . .
H31A H 0.2900 -0.0862 1.4922 0.034 Uiso 1 1 d R . .
H31B H 0.3397 -0.0732 1.3433 0.034 Uiso 1 1 d R . .
O32 O 0.1030(5) -0.0050(5) 1.2645(10) 0.0284(19) Uani 0.50 1 d P A 1
O32A O 0.1382(4) 0.0285(3) 1.3202(8) 0.0216(14) Uani 0.50 1 d P A 1
H32A H 0.1039 -0.0076 1.3775 0.042 Uiso 1 1 d R A 1
H32B H 0.1534 -0.0034 1.2463 0.042 Uiso 1 1 d R A 1

loop_
_atom_site_aniso_label
_atom_site_aniso_U_11
_atom_site_aniso_U_22
_atom_site_aniso_U_33
_atom_site_aniso_U_23
_atom_site_aniso_U_13
_atom_site_aniso_U_12
Eu 0.01260(12) 0.00795(12) 0.01025(12) 0.00011(6) 0.00172(7) 0.00023(6)
O1 0.0161(14) 0.0118(12) 0.0214(14) 0.0007(10) 0.0076(11) 0.0019(10)
O2 0.0155(13) 0.0115(13) 0.0160(12) -0.0011(10) 0.0041(10) -0.0007(10)
C3 0.0145(18) 0.0124(17) 0.0078(15) -0.0007(13) -0.0020(13) -0.0017(14)
C4 0.0168(18) 0.0165(18) 0.0082(16) -0.0016(13) 0.0006(13) 0.0009(15)
C5 0.0157(18) 0.0165(18) 0.0091(16) -0.0005(13) 0.0006(13) -0.0030(15)
C6 0.0164(18) 0.0172(18) 0.0122(17) -0.0022(13) 0.0020(13) 0.0049(15)
C7 0.0162(19) 0.0187(18) 0.0194(19) -0.0005(15) 0.0045(15) 0.0034(16)
O8 0.0239(16) 0.0156(15) 0.0448(18) -0.0039(13) 0.0138(13) 0.0046(12)
O9 0.0221(15) 0.0167(15) 0.0373(17) -0.0025(12) 0.0121(12) 0.0035(12)
C10 0.0135(18) 0.0182(19) 0.0136(17) -0.0017(14) 0.0013(13) 0.0016(15)
C11 0.0154(18) 0.0189(19) 0.0120(17) -0.0002(13) 0.0009(13) -0.0019(15)
C12 0.0179(19) 0.0148(18) 0.0145(17) 0.0017(14) 0.0018(14) 0.0026(15)
O13 0.0132(14) 0.0167(14) 0.0220(15) 0.0028(10) 0.0033(11) -0.0013(10)
C14 0.0132(18) 0.026(2) 0.0177(18) 0.0001(15) 0.0029(14) -0.0001(16)
O15 0.0162(14) 0.0115(13) 0.0212(14) -0.0038(10) -0.0019(10) -0.0017(10)
C16 0.0123(18) 0.0159(19) 0.0183(18) -0.0052(14) 0.0056(14) -0.0050(15)
C17 0.0143(18) 0.0114(17) 0.0150(17) 0.0022(13) 0.0033(13) 0.0012(14)
C18 0.0161(18) 0.0103(18) 0.0148(17) -0.0016(13) 0.0074(14) -0.0012(14)
C19 0.0163(18) 0.0091(17) 0.0135(17) 0.0022(12) 0.0040(13) 0.0009(14)
O20 0.0242(15) 0.0125(13) 0.0124(12) 0.0010(10) 0.0035(10) 0.0002(11)
O21 0.0281(16) 0.0107(13) 0.0182(13) 0.0003(10) -0.0020(11) 0.0006(11)
C22 0.0186(19) 0.0143(18) 0.0094(16) -0.0012(13) 0.0023(13) 0.0013(15)
C23 0.0155(18) 0.0101(17) 0.0120(16) 0.0003(13) 0.0044(13) 0.0018(14)
C24 0.0177(18) 0.0106(17) 0.0114(16) 0.0007(13) 0.0059(13) -0.0002(14)
O25 0.0217(14) 0.0139(13) 0.0177(13) -0.0004(10) 0.0044(10) 0.0042(11)
O26 0.0208(14) 0.0148(14) 0.0122(12) 0.0007(10) 0.0002(10) 0.0019(11)
C27 0.0169(19) 0.0141(18) 0.0165(18) -0.0034(14) 0.0053(14) -0.0022(15)
O28 0.0286(16) 0.0132(13) 0.0141(13) 0.0004(10) 0.0021(11) 0.0005(12)
O29 0.045(2) 0.036(3) 0.042(4) 0.013(3) 0.014(3) 0.016(2)
O30 0.0310(18) 0.0172(15) 0.0315(17) 0.0028(12) 0.0020(13) -0.0085(13)
O31 0.0225(15) 0.0298(16) 0.0161(13) 0.0010(11) 0.0048(11) 0.0008(13)
O32 0.026(4) 0.029(6) 0.030(4) 0.020(4) 0.022(3) 0.016(4)
O32A 0.028(4) 0.013(3) 0.025(3) 0.006(2) 0.009(3) 0.000(2)

loop_
_atom_type_symbol
_atom_type_description
_atom_type_scat_dispersion_real
_atom_type_scat_dispersion_imag
_atom_type_scat_source
C C 0.0033 0.0016 'International Tables Vol C Tables 4.2.6.8 and 6.1.1.4'
H H 0.0000 0.0000 'International Tables Vol C Tables 4.2.6.8 and 6.1.1.4'
Er Er -0.2586 4.9576 'International Tables Vol C Tables 4.2.6.8 and 6.1.1.4'
O O 0.0106 0.0060 'International Tables Vol C Tables 4.2.6.8 and 6.1.1.4'

loop_
_geom_angle_atom_site_label_1
_geom_angle_atom_site_label_2
_geom_angle_atom_site_label_3
_geom_angle
_geom_angle_site_symmetry_1
_geom_angle_site_symmetry_3
_geom_angle_publ_flag
O26 Eu O25 78.30(9) 1_656 4_666 ?
O26 Eu O28 155.80(10) 1_656 . ?
O25 Eu O28 81.82(9) 4_666 . ?
O26 Eu O29 100.89(15) 1_656 . ?
O25 Eu O29 75.47(12) 4_666 . ?
O28 Eu O29 87.22(14) . . ?
O26 Eu O21 131.64(9) 1_656 3_655 ?
O25 Eu O21 144.52(9) 4_666 3_655 ?
O28 Eu O21 72.04(9) . 3_655 ?
O29 Eu O21 79.61(14) . 3_655 ?
O26 Eu O2 84.17(9) 1_656 . ?
O25 Eu O2 80.81(9) 4_666 . ?
O28 Eu O2 79.12(9) . . ?
O29 Eu O2 154.08(11) . . ?
O21 Eu O2 116.04(9) 3_655 . ?
O26 Eu O1 86.74(9) 1_656 . ?
O25 Eu O1 132.56(9) 4_666 . ?
O28 Eu O1 96.79(10) . . ?
O29 Eu O1 151.95(12) . . ?
O21 Eu O1 75.34(9) 3_655 . ?
O2 Eu O1 52.81(8) . . ?
O26 Eu O20 80.03(9) 1_656 3_655 ?
O25 Eu O20 139.05(9) 4_666 3_655 ?
O28 Eu O20 124.18(9) . 3_655 ?
O29 Eu O20 75.08(11) . 3_655 ?
O21 Eu O20 53.02(9) 3_655 3_655 ?
O2 Eu O20 130.75(9) . 3_655 ?
O1 Eu O20 79.83(9) . 3_655 ?
O26 Eu C19 106.58(9) 1_656 3_655 ?
O25 Eu C19 148.50(10) 4_666 3_655 ?
O28 Eu C19 97.59(10) . 3_655 ?
O29 Eu C19 73.04(13) . 3_655 ?
O21 Eu C19 26.60(9) 3_655 3_655 ?
O2 Eu C19 130.26(9) . 3_655 ?
O1 Eu C19 78.91(10) . 3_655 ?
O20 Eu C19 26.70(9) 3_655 3_655 ?
O26 Eu C3 84.85(9) 1_656 . ?
O25 Eu C3 106.57(10) 4_666 . ?
O28 Eu C3 87.75(10) . . ?
O29 Eu C3 174.23(15) . . ?
O21 Eu C3 96.15(10) 3_655 . ?
O2 Eu C3 26.22(9) . . ?
O1 Eu C3 26.59(9) . . ?
O20 Eu C3 105.57(10) 3_655 . ?
C19 Eu C3 104.87(10) 3_655 . ?
O26 Eu H29B 114.0 1_656 . ?
O25 Eu H29B 93.7 4_666 . ?
O28 Eu H29B 80.8 . . ?
O29 Eu H29B 20.3 . . ?
O21 Eu H29B 59.3 3_655 . ?
O2 Eu H29B 159.7 . . ?
O1 Eu H29B 133.2 . . ?
O20 Eu H29B 64.5 3_655 . ?
C19 Eu H29B 55.5 3_655 . ?
C3 Eu H29B 155.1 . . ?
C3 O1 Eu 93.1(2) . . ?
C3 O2 Eu 94.3(2) . . ?
O2 C3 O1 119.7(3) . . ?
O2 C3 C4 120.1(3) . . ?
O1 C3 C4 120.2(3) . . ?
O2 C3 Eu 59.46(19) . . ?
O1 C3 Eu 60.28(19) . . ?
C4 C3 Eu 179.5(3) . . ?
C5 C4 C12 120.2(3) . . ?
C5 C4 C3 119.0(3) . . ?
C12 C4 C3 120.8(3) . . ?
C4 C5 C6 119.1(4) . . ?
C4 C5 H5 120.5 . . ?
C6 C5 H5 120.5 . . ?
C10 C6 C5 120.8(4) . . ?
C10 C6 C7 121.0(3) . . ?
C5 C6 C7 118.1(3) . . ?
O9 C7 O8 123.4(4) . . ?
O9 C7 C6 123.3(4) . . ?
O8 C7 C6 113.3(4) . . ?
C7 O8 H8 109.5 . . ?
C6 C10 C11 119.6(4) . . ?
C6 C10 H10 120.2 . . ?
C11 C10 H10 120.2 . . ?
O13 C11 C12 115.8(3) . . ?
O13 C11 C10 123.8(3) . . ?
C12 C11 C10 120.4(4) . . ?
C11 C12 C4 119.8(4) . . ?
C11 C12 H12 120.1 . . ?
C4 C12 H12 120.1 . . ?
C11 O13 C14 117.3(3) . . ?
O13 C14 O15 112.4(3) . . ?
O13 C14 H14A 109.1 . . ?
O15 C14 H14A 109.1 . . ?
O13 C14 H14B 109.1 . . ?
O15 C14 H14B 109.1 . . ?
H14A C14 H14B 107.8 . . ?
C16 O15 C14 118.1(3) . . ?
O15 C16 C17 123.3(3) . . ?
O15 C16 C27 115.8(3) . . ?
C17 C16 C27 120.8(3) . . ?
C16 C17 C18 118.9(3) . . ?
C16 C17 H17 120.6 . . ?
C18 C17 H17 120.6 . . ?
C22 C18 C17 121.1(3) . . ?
C22 C18 C19 119.9(3) . . ?
C17 C18 C19 118.7(3) . . ?
O20 C19 O21 120.8(3) . . ?
O20 C19 C18 120.8(3) . . ?
O21 C19 C18 118.4(3) . . ?
O20 C19 Eu 61.26(19) . 3_655 ?
O21 C19 Eu 60.55(19) . 3_655 ?
C18 C19 Eu 167.8(2) . 3_655 ?
C19 O20 Eu 92.0(2) . 3_655 ?
C19 O21 Eu 92.9(2) . 3_655 ?
C18 C22 C23 119.5(3) . . ?
C18 C22 H22 120.3 . . ?
C23 C22 H22 120.3 . . ?
C27 C23 C22 119.8(3) . . ?
C27 C23 C24 119.5(3) . . ?
C22 C23 C24 120.6(3) . . ?
O25 C24 O26 124.4(3) . . ?
O25 C24 C23 118.5(3) . . ?
O26 C24 C23 117.1(3) . . ?
C24 O25 Eu 154.9(3) . 4_465 ?
C24 O26 Eu 149.1(2) . 1_454 ?
C23 C27 C16 120.0(3) . . ?
C23 C27 H27 120.0 . . ?
C16 C27 H27 120.0 . . ?
Eu O28 H28A 132.2 . . ?
Eu O28 H28B 121.1 . . ?
H28A O28 H28B 104.7 . . ?
Eu O29 H29A 136.2 . . ?
Eu O29 H29B 54.7 . . ?
H29A O29 H29B 108.4 . . ?
H30A O30 H30B 90.1 . . ?
H31A O31 H31B 118.1 . . ?
H32A O32 H32B 112.2 . . ?

loop_
_geom_bond_atom_site_label_1
_geom_bond_atom_site_label_2
_geom_bond_distance
_geom_bond_site_symmetry_2
_geom_bond_publ_flag
Eu O26 2.283(2) 1_656 ?
Eu O25 2.356(3) 4_666 ?
Eu O28 2.364(3) . ?
Eu O29 2.372(3) . ?
Eu O21 2.461(3) 3_655 ?
Eu O2 2.463(3) . ?
Eu O1 2.480(3) . ?
Eu O20 2.476(3) 3_655 ?
Eu C19 2.822(4) 3_655 ?
Eu C3 2.852(4) . ?
Eu H29B 2.0035 . ?
O1 C3 1.278(4) . ?
O2 C3 1.264(4) . ?
C3 C4 1.490(5) . ?
C4 C5 1.394(5) . ?
C4 C12 1.398(5) . ?
C5 C6 1.403(5) . ?
C5 H5 0.9500 . ?
C6 C10 1.384(6) . ?
C6 C7 1.486(5) . ?
C7 O9 1.226(5) . ?
C7 O8 1.312(5) . ?
O8 H8 0.8400 . ?
C10 C11 1.395(5) . ?
C10 H10 0.9500 . ?
C11 O13 1.376(5) . ?
C11 C12 1.389(5) . ?
C12 H12 0.9500 . ?
O13 C14 1.427(5) . ?
C14 O15 1.416(4) . ?
C14 H14A 0.9900 . ?
C14 H14B 0.9900 . ?
O15 C16 1.382(4) . ?
C16 C17 1.387(5) . ?
C16 C27 1.391(5) . ?
C17 C18 1.401(5) . ?
C17 H17 0.9500 . ?
C18 C22 1.387(5) . ?
C18 C19 1.506(5) . ?
C19 O20 1.269(4) . ?
C19 O21 1.265(4) . ?
C19 Eu 2.822(4) 3_655 ?
O20 Eu 2.476(3) 3_655 ?
O21 Eu 2.461(3) 3_655 ?
C22 C23 1.400(5) . ?
C22 H22 0.9500 . ?
C23 C27 1.394(5) . ?
C23 C24 1.504(5) . ?
C24 O25 1.257(4) . ?
C24 O26 1.258(4) . ?
O25 Eu 2.356(3) 4_465 ?
O26 Eu 2.283(2) 1_454 ?
C27 H27 0.9500 . ?
O28 H28A 0.8727 . ?
O28 H28B 1.0600 . ?
O29 H29A 0.8574 . ?
O29 H29B 0.8529 . ?
O30 H30A 0.9097 . ?
O30 H30B 0.8954 . ?
O31 H31A 0.8549 . ?
O31 H31B 0.8530 . ?
O32 O32A 0.893(10) . ?
O32 H32A 0.8149 . ?
O32 H32B 0.7902 . ?
O32A H32A 1.0331 . ?
O32A H32B 0.9013 . ?

loop_
_geom_hbond_atom_site_label_D
_geom_hbond_atom_site_label_H
_geom_hbond_atom_site_label_A
_geom_hbond_distance_DH
_geom_hbond_distance_HA
_geom_hbond_distance_DA
_geom_hbond_angle_DHA
_geom_hbond_site_symmetry_A
O8 H8 O30 0.84 1.74 2.564(4) 167 4_565
O28 H28A O31 0.87 1.87 2.713(4) 162 3_656
O28 H28B O2 1.06 1.73 2.753(4) 161 4_565
O29 H29A O32A 0.86 1.70 2.546(7) 167 1_654
O29 H29B O21 0.85 2.24 3.095(5) 175 3_655
O30 H30A O1 0.91 1.93 2.840(4) 179 3_656
O30 H30B O9 0.90 1.94 2.830(4) 178 2_646
O31 H31A O1 0.85 2.01 2.865(4) 178 3_657
O31 H31B O9 0.85 2.03 2.885(4) 179 2_646
O32 H32B O21 0.79 2.38 2.899(7) 124 1_556
O32 H32A O20 0.81 2.01 2.817(7) 169 1_557

loop_
_geom_torsion_atom_site_label_1
_geom_torsion_atom_site_label_2
_geom_torsion_atom_site_label_3
_geom_torsion_atom_site_label_4
_geom_torsion
_geom_torsion_site_symmetry_1
_geom_torsion_site_symmetry_2
_geom_torsion_site_symmetry_3
_geom_torsion_site_symmetry_4
_geom_torsion_publ_flag
C11 O13 O15 C16 123.3(3) . . . . ?
